data_9012632
loop_
_publ_author_name
'Yamnova, N. A.'
'Egorov-Tismenko Y K'
'Pekov, I. V.'

_publ_section_title
;
 Crystal structure of perraultite from the coastal region of the Sea of Azov
;
_journal_name_full 'Crystallography Reports'
_journal_page_first 401
_journal_page_last 410
_journal_volume 43
_journal_year 1998
_chemical_compound_source 'Sea of Azov, Mariupol massif, Ukraine'
_chemical_formula_sum 'Ba2.5 Ca F4 Fe6.1 H8 K1.2 Mn9.4 Na3 Nb0.32 O72 Si16 Ti7.68 Zr0.3'
_chemical_name_mineral Perraultite
_space_group_IT_number 5
_symmetry_space_group_name_Hall 'C 2y'
_symmetry_space_group_name_H-M 'C 1 2 1'
_cell_angle_alpha 90
_cell_angle_beta 95.06
_cell_angle_gamma 90
_cell_formula_units_Z 2
_cell_length_a 10.731
_cell_length_b 13.841
_cell_length_c 20.845
_cell_volume 3083.996
_database_code_amcsd 0012356
_exptl_crystal_density_diffrn 3.733
_cod_original_cell_volume 3083.995
_cod_original_formula_sum 'Ba2.5 K1.2 Na3 Ca Fe6.1 Mn9.4 Zr.3 Ti7.68 Nb.32 Si16 O72 F4 H8'
_cod_database_code 9012632

loop_
_space_group_symop_operation_xyz
x,y,z
1/2+x,1/2+y,z
-x,y,-z
1/2-x,1/2+y,-z

loop_
_atom_site_label
_atom_site_fract_x
_atom_site_fract_y
_atom_site_fract_z
_atom_site_occupancy
_atom_site_U_iso_or_equiv
_atom_site_type_symbol
_atom_site_attached_hydrogens
BaA1 0.00000 0.02650 0.00000 1.00000 0.00861 Ba 0
BaA2 0.00000 0.56660 0.00000 0.50000 0.00887 Ba 0
KA2 0.00000 0.56660 0.00000 0.40000 0.00887 K 0
BaA3 0.76030 0.78090 0.49960 0.50000 0.01178 Ba 0
KA3 0.76030 0.78090 0.49960 0.40000 0.01178 K 0
NaA4 0.00000 0.54200 0.50000 1.00000 0.00887 Na 0
NaA5 0.00000 0.03600 0.50000 0.50000 0.01229 Na 0
CaA5 0.00000 0.03600 0.50000 0.50000 0.01229 Ca 0
NaA6 0.25200 0.77600 0.00250 0.75000 0.01115 Na 0
CaA6 0.25200 0.77600 0.00250 0.25000 0.01115 Ca 0
FeM1 0.87290 0.03440 0.25540 1.00000 0.01811 Fe 0
MnM2 0.87590 0.27120 0.24460 1.00000 0.01849 Mn 0
FeM3 0.87760 0.52520 0.25580 1.00000 0.01229 Fe 0
MnM4 0.87350 0.77680 0.24470 0.80000 0.00975 Mn 0
ZrM4 0.87350 0.77680 0.24470 0.15000 0.00975 Zr 0
FeM4 0.87350 0.77680 0.24470 0.05000 0.00975 Fe 0
MnM5 0.12360 0.41580 0.25330 0.90000 0.01710 Mn 0
FeM6 0.11940 0.89630 0.24220 1.00000 0.00823 Fe 0
MnM7 0.12140 0.14870 0.24700 1.00000 0.00557 Mn 0
MnM8 0.12270 0.65360 0.24980 1.00000 0.01229 Mn 0
Ti1 0.74200 0.01020 0.40410 1.00000 0.01140 Ti 0
Ti2 0.72290 0.54330 0.39720 1.00000 0.00887 Ti 0
Ti3 0.01570 0.25120 0.10160 0.92000 0.00405 Ti 0
Nb3 0.01570 0.25120 0.10160 0.08000 0.00405 Nb 0
Ti4 0.01510 0.79300 0.10140 0.92000 0.00241 Ti 0
Nb4 0.01510 0.79300 0.10140 0.08000 0.00241 Nb 0
Si1 0.97390 0.17390 0.38030 1.00000 0.01267 Si 0
Si2 0.97990 0.65500 0.37970 1.00000 0.01520 Si 0
Si3 0.25870 0.41840 0.11740 1.00000 0.00760 Si 0
Si4 0.28900 0.92460 0.12010 1.00000 0.01140 Si 0
Si5 0.28000 0.13640 0.12040 1.00000 0.00887 Si 0
Si6 0.25500 0.63320 0.11950 1.00000 0.01900 Si 0
Si7 0.98400 0.39770 0.38470 1.00000 0.01013 Si 0
Si8 0.98000 0.88080 0.37880 1.00000 0.01267 Si 0
O-H1 0.00000 0.79900 0.00000 1.00000 0.01013 O 1
O-H2 0.03400 0.02300 0.20580 0.50000 0.01520 O 1
F2 0.03400 0.02300 0.20580 0.50000 0.01520 F 0
O-H3 0.20000 0.79100 0.29330 0.50000 0.01646 O 1
F3 0.20000 0.79100 0.29330 0.50000 0.01646 F 0
O4 0.97100 0.39800 0.30490 1.00000 0.01013 O 0
O-H5 0.00000 0.23500 0.00000 1.00000 0.01393 O 1
O6 0.26700 0.40900 0.19500 1.00000 0.01520 O 0
O7 0.96700 0.15650 0.30510 1.00000 0.01646 O 0
O8 0.28500 0.64900 0.19600 1.00000 0.00633 O 0
O9 0.29700 0.13700 0.20200 1.00000 0.01900 O 0
O10 0.15200 0.89300 0.08700 1.00000 0.01520 O 0
O11 0.39100 0.39070 0.08570 1.00000 0.01646 O 0
O12 0.96700 0.64400 0.29800 1.00000 0.01900 O 0
O13 0.29000 0.90730 0.19780 1.00000 0.01773 O 0
O-H14 0.03900 0.53700 0.20620 0.50000 0.02406 O 1
F14 0.03900 0.53700 0.20620 0.50000 0.02406 F 0
O15 0.96200 0.89800 0.30260 1.00000 0.01013 O 0
O-H16 0.76520 0.00840 0.50300 1.00000 0.00633 O 1
O-H17 0.71700 0.77900 0.29630 0.50000 0.01520 O 1
F17 0.71700 0.77900 0.29630 0.50000 0.01520 F 0
O18 0.38300 0.20450 0.08400 1.00000 0.01267 O 0
O19 0.72600 0.03100 0.30840 1.00000 0.01773 O 0
O20 0.02400 0.79100 0.18310 1.00000 0.01267 O 0
O21 0.14400 0.70000 0.08470 1.00000 0.01140 O 0
O22 0.03300 0.26800 0.18990 1.00000 0.00633 O 0
O23 0.71000 0.52300 0.31330 1.00000 0.01773 O 0
O24 0.32700 0.02700 0.10000 1.00000 0.00760 O 0
O25 0.85400 0.64400 0.41970 1.00000 0.02153 O 0
O26 0.60600 0.95500 0.41590 1.00000 0.02026 O 0
O27 0.12300 0.63300 0.42030 1.00000 0.01900 O 0
O28 0.85700 0.89400 0.41640 1.00000 0.01520 O 0
O29 0.37800 0.84300 0.08780 1.00000 0.02026 O 0
O30 0.88700 0.10500 0.41540 1.00000 0.02913 O 0
O31 0.09200 0.10700 0.41360 1.00000 0.02026 O 0
O32 0.60300 0.43700 0.41390 1.00000 0.02153 O 0
O33 0.14800 0.34600 0.08550 1.00000 0.00760 O 0
O34 0.13700 0.15160 0.08720 1.00000 0.00507 O 0
O35 0.86700 0.45100 0.41330 1.00000 0.00760 O 0
O36 0.20900 0.52300 0.09810 1.00000 0.01520 O 0
O37 0.03600 0.28200 0.39880 1.00000 0.02406 O 0
O38 0.02200 0.76800 0.40050 1.00000 0.02280 O 0
O39 0.39000 0.64900 0.08860 1.00000 0.01393 O 0

loop_
_cod_changelog_entry_id
_cod_changelog_entry_author
_cod_changelog_entry_date
_cod_changelog_entry_text
1
;cod-tools version 3.8.0
Id: cif_guess_AMCSD_atom_types 9574 2023-05-10 09:00:05Z saulius
;
2023-05-10T18:54:11+03:00
;Derived atom types and hydrogen counts
from atom names that follow the AMCSD naming convention
(Wat == water, O-H == hydroxyl).
;

loop_
_cod_related_entry_id
_cod_related_entry_database
_cod_related_entry_code
1 AMCSD 0012356
